data_4349916
loop_
_publ_author_name
'Honorato, Jo\~ao'
'Colina-Vegas, Legna'
'Correa, Rodrigo S.'
'Guedes, Adriana P. M.'
'Miyata, Marcelo'
'Pavan, Fernando R.'
'Ellena, Javier'
'Batista, Alzir A.'

_publ_section_title
;
 Esterification of the free carboxylic group from the lutidinic acid
 ligand as a tool to improve the cytotoxicity of Ru(ii) complexes
;
_journal_issue 2
_journal_name_full 'Inorganic Chemistry Frontiers'
_journal_page_first 376
_journal_paper_doi 10.1039/C8QI00941D
_journal_volume 6
_journal_year 2019
_chemical_formula_moiety 'C47 H44 N3 O4 P2 Ru, F6 P'
_chemical_formula_sum 'C47 H44 F6 N3 O4 P3 Ru'
_chemical_formula_weight 1022.83
_space_group_crystal_system monoclinic
_space_group_IT_number 14
_space_group_name_Hall '-P 2yn'
_space_group_name_H-M_alt 'P 1 21/n 1'
_atom_sites_solution_hydrogens geom
_audit_creation_date 2017-11-09
_audit_creation_method
;
Olex2 1.2
(compiled 2017.08.10 svn.r3458 for OlexSys, GUI svn.r5381)
;
_audit_update_record
;
2017-11-09 deposited with the CCDC.
2018-10-26 downloaded from the CCDC.
;
_cell_angle_alpha 90
_cell_angle_beta 100.746(3)
_cell_angle_gamma 90
_cell_formula_units_Z 4
_cell_length_a 13.5183(4)
_cell_length_b 12.8666(3)
_cell_length_c 28.1285(7)
_cell_measurement_reflns_used 28762
_cell_measurement_temperature 298(2)
_cell_measurement_theta_max 29.4760
_cell_measurement_theta_min 2.8080
_cell_volume 4806.7(2)
_computing_cell_refinement 'CrysAlisPro 1.171.39.35c (Rigaku OD, 2017)'
_computing_data_collection 'CrysAlisPro 1.171.39.35c (Rigaku OD, 2017)'
_computing_data_reduction 'CrysAlisPro 1.171.39.35c (Rigaku OD, 2017)'
_computing_molecular_graphics 'Olex2 (Dolomanov et al., 2009)'
_computing_publication_material 'Olex2 (Dolomanov et al., 2009)'
_computing_structure_refinement 'ShelXL (Sheldrick, 2015)'
_diffrn_ambient_temperature 298.0
_diffrn_detector 'CCD plate'
_diffrn_measured_fraction_theta_full 0.999
_diffrn_measured_fraction_theta_max 0.999
_diffrn_measurement_details
;
List of Runs (angles in degrees, time in seconds):

  # Type    Start    End  Width  t~exp~   \w     \q     \k     \f   Frames
#--------------------------------------------------------------------------
  1  \w    -69.00 118.00   1.00   20.00    --   27.63  54.00   0.00  187
  2  \w    -69.00 118.00   1.00   20.00    --   27.63  54.00-120.00  187
  3  \w    -69.00 118.00   1.00   20.00    --   27.63  54.00-120.00  187
  4  \w    -69.00 118.00   1.00   20.00    --   27.63  54.00  90.00  187
  5  \w    -69.00 118.00   1.00   20.00    --   27.63  54.00   0.00  187
  6  \w    -69.00  40.00   1.00   20.00    --   27.63  54.00-180.00  109
;
_diffrn_measurement_device 'two-circle diffractometer'
_diffrn_measurement_device_type 'XtaLAB Mini (ROW)'
_diffrn_measurement_method '\w scans'
_diffrn_orient_matrix_type 'CrysAlisPro convention (1999,Acta A55,543-557)'
_diffrn_orient_matrix_UB_11 0.0134102000
_diffrn_orient_matrix_UB_12 0.0529609000
_diffrn_orient_matrix_UB_13 0.0042211000
_diffrn_orient_matrix_UB_21 -0.0492922000
_diffrn_orient_matrix_UB_22 0.0152108000
_diffrn_orient_matrix_UB_23 -0.0111987000
_diffrn_orient_matrix_UB_31 -0.0155448000
_diffrn_orient_matrix_UB_32 -0.0024206000
_diffrn_orient_matrix_UB_33 0.0226974000
_diffrn_radiation_monochromator graphite
_diffrn_radiation_probe x-ray
_diffrn_radiation_type MoK\a
_diffrn_radiation_wavelength 0.71073
_diffrn_reflns_av_R_equivalents 0.0394
_diffrn_reflns_av_unetI/netI 0.0231
_diffrn_reflns_Laue_measured_fraction_full 0.999
_diffrn_reflns_Laue_measured_fraction_max 0.999
_diffrn_reflns_limit_h_max 19
_diffrn_reflns_limit_h_min -19
_diffrn_reflns_limit_k_max 18
_diffrn_reflns_limit_k_min -18
_diffrn_reflns_limit_l_max 40
_diffrn_reflns_limit_l_min -40
_diffrn_reflns_number 117587
_diffrn_reflns_point_group_measured_fraction_full 0.999
_diffrn_reflns_point_group_measured_fraction_max 0.999
_diffrn_reflns_theta_full 25.242
_diffrn_reflns_theta_max 30.508
_diffrn_reflns_theta_min 2.719
_diffrn_source 'fine-focus sealed X-ray tube'
_diffrn_source_type 'Rigaku (Mo) X-ray Source'
_exptl_absorpt_coefficient_mu 0.494
_exptl_absorpt_correction_T_max 1.00000
_exptl_absorpt_correction_T_min 0.92523
_exptl_absorpt_correction_type multi-scan
_exptl_absorpt_process_details
;
CrysAlisPro 1.171.39.35c (Rigaku Oxford Diffraction, 2017)
Empirical absorption correction using spherical harmonics,
 implemented in SCALE3 ABSPACK scaling algorithm.
;
_exptl_crystal_colour 'clear light red'
_exptl_crystal_colour_lustre clear
_exptl_crystal_colour_modifier light
_exptl_crystal_colour_primary red
_exptl_crystal_density_diffrn 1.413
_exptl_crystal_description prism
_exptl_crystal_F_000 2088
_exptl_crystal_size_max 0.21
_exptl_crystal_size_mid 0.1
_exptl_crystal_size_min 0.09
_refine_diff_density_max 1.360
_refine_diff_density_min -0.949
_refine_diff_density_rms 0.095
_refine_ls_extinction_method none
_refine_ls_goodness_of_fit_ref 1.099
_refine_ls_hydrogen_treatment constr
_refine_ls_matrix_type full
_refine_ls_number_parameters 574
_refine_ls_number_reflns 14670
_refine_ls_number_restraints 0
_refine_ls_restrained_S_all 1.099
_refine_ls_R_factor_all 0.0782
_refine_ls_R_factor_gt 0.0548
_refine_ls_shift/su_max 0.001
_refine_ls_shift/su_mean 0.000
_refine_ls_structure_factor_coef Fsqd
_refine_ls_weighting_details 'w=1/[\s^2^(Fo^2^)+(0.0644P)^2^+8.9302P] where P=(Fo^2^+2Fc^2^)/3'
_refine_ls_weighting_scheme calc
_refine_ls_wR_factor_gt 0.1385
_refine_ls_wR_factor_ref 0.1617
_reflns_Friedel_coverage 0.000
_reflns_number_gt 11326
_reflns_number_total 14670
_reflns_threshold_expression 'I > 2\s(I)'
_cod_data_source_file c8qi00941d2.cif
_cod_data_source_block cb24e
_cod_database_code 4349916
_shelx_shelxl_version_number 2014/7
_chemical_oxdiff_formula 'C30 H35 O4 N3 P3 F6 Ru1'
_shelx_space_group_comment
;
The symmetry employed for this shelxl refinement is uniquely defined
by the following loop, which should always be used as a source of
symmetry information in preference to the above space-group names.
They are only intended as comments.
;
_shelx_estimated_absorpt_t_max 0.957
_shelx_estimated_absorpt_t_min 0.903
_reflns_odcompleteness_completeness 99.84
_reflns_odcompleteness_iscentric 1
_reflns_odcompleteness_theta 26.32
_olex2_refinement_description
;
1. Fixed Uiso
 At 1.2 times of:
  All C(H) groups, All C(H,H) groups
 At 1.5 times of:
  All C(H,H,H) groups
2. Uiso/Uaniso restraints and constraints
Uanis(F1') = Uanis(F3') = Uanis(F5') = Uanis(F2') = Uanis(F6') = Uanis(F4')
Uanis(F1) = Uanis(F4) = Uanis(F6) = Uanis(F5) = Uanis(F2) = Uanis(F3)
3. Others
 Sof(F5)=Sof(F4)=Sof(F1)=1-FVAR(1)
 Sof(F2)=Sof(F6)=Sof(F3)=FVAR(1)
 Sof(F5')=Sof(F2')=Sof(F6')=1-FVAR(2)
 Sof(F1')=Sof(F3')=Sof(F4')=FVAR(2)
4.a Secondary CH2 refined with riding coordinates:
 C131(H13A,H13B), C232(H23A,H23B), C231(H23C,H23D), C132(H13C,H13D), C17(H17A,
 H17B)
4.b Aromatic/amide H refined with riding coordinates:
 C1(H1), C212(H212), C11(H11), C14(H14), C2(H2), C12(H12), C122(H122),
 C10(H10), C226(H226), C126(H126), C213(H213), C112(H112), C4(H4), C116(H116),
 C216(H216), C9(H9), C3(H3), C7(H7), C125(H125), C113(H113), C222(H222),
 C114(H114), C225(H225), C115(H115), C8(H8), C214(H214), C215(H215), C123(H123),
  C223(H223), C224(H224), C124(H124)
4.c Idealised Me refined as rotating group:
 C18(H18A,H18B,H18C)
;
_olex2_submission_special_instructions 'No special instructions were received'
_oxdiff_exptl_absorpt_empirical_details
;
Empirical correction (ABSPACK) includes:
- Absorption correction using spherical harmonics
- Frame scaling
;
_oxdiff_exptl_absorpt_empirical_full_max 1.093
_oxdiff_exptl_absorpt_empirical_full_min 0.931

loop_
_space_group_symop_operation_xyz
'x, y, z'
'-x+1/2, y+1/2, -z+1/2'
'-x, -y, -z'
'x-1/2, -y-1/2, z-1/2'

loop_
_atom_site_label
_atom_site_type_symbol
_atom_site_fract_x
_atom_site_fract_y
_atom_site_fract_z
_atom_site_U_iso_or_equiv
_atom_site_adp_type
_atom_site_occupancy
_atom_site_site_symmetry_order
_atom_site_calc_flag
_atom_site_refinement_flags_posn
_atom_site_refinement_flags_occupancy
_atom_site_disorder_assembly
_atom_site_disorder_group
Ru1 Ru 0.65159(2) 0.61990(2) 0.40807(2) 0.02977(7) Uani 1 1 d . . . .
P2 P 0.73015(6) 0.45956(6) 0.40930(3) 0.03244(16) Uani 1 1 d . . . .
P1 P 0.79991(6) 0.71939(6) 0.42889(3) 0.03316(16) Uani 1 1 d . . . .
P3 P 0.49580(11) 0.96022(12) 0.22283(4) 0.0677(3) Uani 1 1 d . . . .
O1 O 0.62557(17) 0.62608(17) 0.47910(7) 0.0361(4) Uani 1 1 d . . . .
N3 N 0.56502(17) 0.75821(19) 0.40708(8) 0.0294(5) Uani 1 1 d . . . .
N2 N 0.6361(2) 0.62084(19) 0.33350(9) 0.0342(5) Uani 1 1 d . . . .
O2 O 0.5441(2) 0.7125(2) 0.52837(9) 0.0581(7) Uani 1 1 d . . . .
N1 N 0.51238(18) 0.5456(2) 0.38672(9) 0.0329(5) Uani 1 1 d . . . .
O4 O 0.3515(3) 1.0688(2) 0.38313(11) 0.0660(9) Uani 1 1 d . . . .
C1 C 0.4585(2) 0.4990(3) 0.41565(12) 0.0403(7) Uani 1 1 d . . . .
H1 H 0.4853 0.4941 0.4485 0.048 Uiso 1 1 calc R . . .
C15 C 0.5337(2) 0.7753(2) 0.44909(10) 0.0332(6) Uani 1 1 d . . . .
C121 C 0.6622(2) 0.3752(3) 0.36189(13) 0.0411(7) Uani 1 1 d . . . .
O3 O 0.3399(3) 1.0255(3) 0.45846(13) 0.0877(13) Uani 1 1 d . . . .
C19 C 0.5698(2) 0.7003(3) 0.48952(11) 0.0376(6) Uani 1 1 d . . . .
C212 C 0.8394(3) 0.6705(3) 0.52810(12) 0.0462(8) Uani 1 1 d . . . .
H212 H 0.7945 0.6157 0.5198 0.055 Uiso 1 1 calc R . . .
C11 C 0.5351(3) 0.8213(3) 0.37012(11) 0.0391(7) Uani 1 1 d . . . .
H11 H 0.5568 0.8088 0.3412 0.047 Uiso 1 1 calc R . . .
C211 C 0.8554(3) 0.7408(3) 0.49296(12) 0.0423(7) Uani 1 1 d . . . .
C14 C 0.4722(3) 0.8576(3) 0.45483(12) 0.0399(7) Uani 1 1 d . . . .
H14 H 0.4522 0.8687 0.4843 0.048 Uiso 1 1 calc R . . .
C111 C 0.7443(2) 0.3742(2) 0.46196(12) 0.0386(6) Uani 1 1 d . . . .
C2 C 0.3650(3) 0.4580(3) 0.39877(15) 0.0500(8) Uani 1 1 d . . . .
H2 H 0.3302 0.4237 0.4197 0.060 Uiso 1 1 calc R . . .
C6 C 0.5427(3) 0.5958(3) 0.30955(11) 0.0402(7) Uani 1 1 d . . . .
C221 C 0.7758(3) 0.8528(3) 0.40734(13) 0.0404(7) Uani 1 1 d . . . .
C12 C 0.4725(3) 0.9053(3) 0.37303(12) 0.0420(7) Uani 1 1 d . . . .
H12 H 0.4525 0.9485 0.3465 0.050 Uiso 1 1 calc R . . .
C131 C 0.8577(2) 0.4611(3) 0.39757(12) 0.0403(7) Uani 1 1 d . . . .
H13A H 0.8783 0.3910 0.3912 0.048 Uiso 1 1 calc R . . .
H13B H 0.8604 0.5033 0.3693 0.048 Uiso 1 1 calc R . . .
C122 C 0.5856(3) 0.3114(3) 0.37123(17) 0.0547(9) Uani 1 1 d . . . .
H122 H 0.5716 0.3068 0.4023 0.066 Uiso 1 1 calc R . . .
C232 C 0.9170(3) 0.6902(3) 0.40624(13) 0.0429(7) Uani 1 1 d . . . .
H23A H 0.8986 0.6714 0.3723 0.052 Uiso 1 1 calc R . . .
H23B H 0.9565 0.7535 0.4080 0.052 Uiso 1 1 calc R . . .
C10 C 0.7033(3) 0.6506(3) 0.30662(12) 0.0446(7) Uani 1 1 d . . . .
H10 H 0.7684 0.6660 0.3223 0.054 Uiso 1 1 calc R . . .
C5 C 0.4738(2) 0.5530(3) 0.33898(12) 0.0408(7) Uani 1 1 d . . . .
C231 C 0.9839(3) 0.6046(3) 0.43207(15) 0.0487(8) Uani 1 1 d . . . .
H23C H 1.0337 0.5867 0.4127 0.058 Uiso 1 1 calc R . . .
H23D H 1.0197 0.6318 0.4626 0.058 Uiso 1 1 calc R . . .
C132 C 0.9297(2) 0.5063(3) 0.44204(13) 0.0424(7) Uani 1 1 d . . . .
H13C H 0.8913 0.5207 0.4672 0.051 Uiso 1 1 calc R . . .
H13D H 0.9795 0.4539 0.4544 0.051 Uiso 1 1 calc R . . .
C226 C 0.7322(3) 0.9236(3) 0.43467(16) 0.0508(9) Uani 1 1 d . . . .
H226 H 0.7208 0.9053 0.4652 0.061 Uiso 1 1 calc R . . .
C126 C 0.6813(3) 0.3806(3) 0.31522(14) 0.0545(10) Uani 1 1 d . . . .
H126 H 0.7336 0.4219 0.3087 0.065 Uiso 1 1 calc R . . .
C213 C 0.8898(3) 0.6812(4) 0.57565(14) 0.0619(12) Uani 1 1 d . . . .
H213 H 0.8800 0.6326 0.5988 0.074 Uiso 1 1 calc R . . .
C112 C 0.7101(3) 0.4005(3) 0.50363(14) 0.0488(8) Uani 1 1 d . . . .
H112 H 0.6770 0.4634 0.5053 0.059 Uiso 1 1 calc R . . .
C13 C 0.4403(3) 0.9240(3) 0.41607(12) 0.0410(7) Uani 1 1 d . . . .
C4 C 0.3785(3) 0.5154(4) 0.32046(15) 0.0593(10) Uani 1 1 d . . . .
H4 H 0.3518 0.5221 0.2877 0.071 Uiso 1 1 calc R . . .
C116 C 0.7930(3) 0.2787(3) 0.46050(15) 0.0523(9) Uani 1 1 d . . . .
H116 H 0.8165 0.2594 0.4328 0.063 Uiso 1 1 calc R . . .
C216 C 0.9206(3) 0.8229(4) 0.50629(16) 0.0587(10) Uani 1 1 d . . . .
H216 H 0.9322 0.8708 0.4832 0.070 Uiso 1 1 calc R . . .
C9 C 0.6810(4) 0.6596(4) 0.25723(14) 0.0614(11) Uani 1 1 d . . . .
H9 H 0.7305 0.6798 0.2402 0.074 Uiso 1 1 calc R . . .
C3 C 0.3235(3) 0.4683(4) 0.35074(17) 0.0620(11) Uani 1 1 d . . . .
H3 H 0.2590 0.4436 0.3388 0.074 Uiso 1 1 calc R . . .
C7 C 0.5166(3) 0.6057(4) 0.26007(14) 0.0616(11) Uani 1 1 d . . . .
H7 H 0.4515 0.5899 0.2444 0.074 Uiso 1 1 calc R . . .
C125 C 0.6227(4) 0.3249(4) 0.27821(18) 0.0756(15) Uani 1 1 d . . . .
H125 H 0.6344 0.3308 0.2468 0.091 Uiso 1 1 calc R . . .
C113 C 0.7245(4) 0.3337(4) 0.54292(16) 0.0616(11) Uani 1 1 d . . . .
H113 H 0.7015 0.3523 0.5709 0.074 Uiso 1 1 calc R . . .
C16 C 0.3717(3) 1.0114(3) 0.42211(14) 0.0506(9) Uani 1 1 d . . . .
C222 C 0.7926(4) 0.8830(3) 0.36229(16) 0.0596(10) Uani 1 1 d . . . .
H222 H 0.8228 0.8369 0.3439 0.072 Uiso 1 1 calc R . . .
C114 C 0.7725(3) 0.2404(3) 0.54089(16) 0.0578(10) Uani 1 1 d . . . .
H114 H 0.7818 0.1960 0.5674 0.069 Uiso 1 1 calc R . . .
C225 C 0.7059(4) 1.0215(3) 0.4160(2) 0.0719(14) Uani 1 1 d . . . .
H225 H 0.6768 1.0687 0.4344 0.086 Uiso 1 1 calc R . . .
C115 C 0.8063(3) 0.2127(3) 0.50012(17) 0.0589(10) Uani 1 1 d . . . .
H115 H 0.8385 0.1492 0.4988 0.071 Uiso 1 1 calc R . . .
C8 C 0.5873(4) 0.6391(4) 0.23369(14) 0.0718(14) Uani 1 1 d . . . .
H8 H 0.5702 0.6471 0.2003 0.086 Uiso 1 1 calc R . . .
C214 C 0.9532(4) 0.7622(5) 0.58843(16) 0.0722(15) Uani 1 1 d . . . .
H214 H 0.9862 0.7693 0.6204 0.087 Uiso 1 1 calc R . . .
C215 C 0.9690(4) 0.8341(5) 0.55425(19) 0.0740(15) Uani 1 1 d . . . .
H215 H 1.0121 0.8900 0.5632 0.089 Uiso 1 1 calc R . . .
C123 C 0.5299(4) 0.2542(4) 0.3336(2) 0.0762(15) Uani 1 1 d . . . .
H123 H 0.4793 0.2101 0.3399 0.091 Uiso 1 1 calc R . . .
C223 C 0.7648(5) 0.9817(4) 0.3442(2) 0.0826(16) Uani 1 1 d . . . .
H223 H 0.7756 1.0008 0.3137 0.099 Uiso 1 1 calc R . . .
F2 F 0.5853(7) 1.0352(8) 0.2201(3) 0.1094(11) Uani 0.518(4) 1 d . P A 2
C224 C 0.7218(5) 1.0504(4) 0.3712(2) 0.0858(17) Uani 1 1 d . . . .
H224 H 0.7034 1.1164 0.3593 0.103 Uiso 1 1 calc R . . .
C124 C 0.5480(5) 0.2614(5) 0.2877(2) 0.0871(19) Uani 1 1 d . . . .
H124 H 0.5095 0.2231 0.2628 0.105 Uiso 1 1 calc R . . .
C17 C 0.2814(5) 1.1539(4) 0.3834(2) 0.0806(16) Uani 1 1 d . . . .
H17A H 0.3164 1.2149 0.3983 0.097 Uiso 1 1 calc R . . .
H17B H 0.2298 1.1349 0.4015 0.097 Uiso 1 1 calc R . . .
F5' F 0.5817(10) 0.8924(10) 0.2075(4) 0.1476(17) Uani 0.485(4) 1 d . P A 1
C18 C 0.2365(5) 1.1755(6) 0.3333(2) 0.106(2) Uani 1 1 d . . . .
H18A H 0.2880 1.1969 0.3161 0.160 Uiso 1 1 calc GR . . .
H18B H 0.1876 1.2301 0.3322 0.160 Uiso 1 1 calc GR . . .
H18C H 0.2042 1.1140 0.3187 0.160 Uiso 1 1 calc GR . . .
F5 F 0.4407(7) 1.0083(8) 0.1720(3) 0.1094(11) Uani 0.482(4) 1 d . P A 2
F6 F 0.4493(8) 1.0304(7) 0.2571(3) 0.1094(11) Uani 0.518(4) 1 d . P A 2
F1' F 0.4480(10) 0.8656(9) 0.2472(4) 0.1476(17) Uani 0.515(4) 1 d . P A 1
F3' F 0.5328(9) 1.0057(10) 0.2751(4) 0.1476(17) Uani 0.515(4) 1 d . P A 1
F3 F 0.5548(7) 0.8998(7) 0.2666(3) 0.1094(11) Uani 0.518(4) 1 d . P A 2
F4 F 0.5353(8) 0.8762(8) 0.1859(3) 0.1094(11) Uani 0.482(4) 1 d . P A 2
F4' F 0.4047(9) 1.0390(9) 0.2267(4) 0.1476(17) Uani 0.515(4) 1 d . P A 1
F2' F 0.5485(10) 1.0596(11) 0.2024(4) 0.1476(17) Uani 0.485(4) 1 d . P A 1
F1 F 0.4014(8) 0.8840(7) 0.2189(3) 0.1094(11) Uani 0.482(4) 1 d . P A 2
F6' F 0.4356(10) 0.9371(11) 0.1756(4) 0.1476(17) Uani 0.485(4) 1 d . P A 1

loop_
_atom_site_aniso_label
_atom_site_aniso_U_11
_atom_site_aniso_U_22
_atom_site_aniso_U_33
_atom_site_aniso_U_23
_atom_site_aniso_U_13
_atom_site_aniso_U_12
Ru1 0.03148(12) 0.03161(12) 0.02619(11) 0.00041(8) 0.00534(8) 0.00666(8)
P2 0.0315(3) 0.0325(4) 0.0325(3) -0.0021(3) 0.0037(3) 0.0072(3)
P1 0.0348(4) 0.0344(4) 0.0301(3) -0.0012(3) 0.0058(3) 0.0045(3)
P3 0.0717(8) 0.0834(9) 0.0488(6) -0.0069(6) 0.0134(5) -0.0177(7)
O1 0.0448(12) 0.0366(11) 0.0274(9) 0.0036(8) 0.0083(8) 0.0086(9)
N3 0.0287(11) 0.0360(12) 0.0237(10) 0.0006(9) 0.0050(8) 0.0088(9)
N2 0.0434(13) 0.0321(12) 0.0277(11) -0.0005(9) 0.0085(10) 0.0071(10)
O2 0.083(2) 0.0623(17) 0.0353(12) 0.0086(12) 0.0267(13) 0.0251(15)
N1 0.0292(11) 0.0390(13) 0.0304(11) -0.0013(10) 0.0051(9) 0.0093(10)
O4 0.080(2) 0.0572(17) 0.0629(18) 0.0105(14) 0.0173(15) 0.0407(16)
C1 0.0358(15) 0.0451(17) 0.0410(16) 0.0023(13) 0.0102(12) 0.0065(13)
C15 0.0375(14) 0.0340(14) 0.0294(13) 0.0005(11) 0.0096(11) 0.0054(11)
C121 0.0379(15) 0.0351(15) 0.0474(17) -0.0085(13) 0.0006(13) 0.0117(12)
O3 0.122(3) 0.077(2) 0.078(2) 0.0141(18) 0.052(2) 0.058(2)
C19 0.0431(16) 0.0398(16) 0.0308(14) 0.0047(12) 0.0090(12) 0.0061(13)
C212 0.0436(17) 0.058(2) 0.0360(16) -0.0009(15) 0.0050(13) 0.0161(16)
C11 0.0454(17) 0.0411(16) 0.0321(14) 0.0011(12) 0.0104(12) 0.0131(13)
C211 0.0389(16) 0.0506(19) 0.0357(15) -0.0057(14) 0.0025(12) 0.0087(14)
C14 0.0446(17) 0.0411(16) 0.0367(15) -0.0008(12) 0.0143(13) 0.0099(13)
C111 0.0371(15) 0.0331(14) 0.0434(16) 0.0024(12) 0.0016(12) 0.0047(12)
C2 0.0436(18) 0.050(2) 0.058(2) 0.0014(17) 0.0124(16) -0.0032(15)
C6 0.0411(16) 0.0464(17) 0.0308(14) 0.0012(12) 0.0007(12) 0.0072(13)
C221 0.0406(16) 0.0342(15) 0.0448(17) 0.0001(13) 0.0039(13) 0.0002(12)
C12 0.0502(18) 0.0397(16) 0.0351(15) 0.0057(12) 0.0059(13) 0.0142(14)
C131 0.0351(15) 0.0404(16) 0.0456(17) -0.0048(13) 0.0082(13) 0.0087(13)
C122 0.0433(19) 0.0411(18) 0.076(3) -0.0103(18) 0.0006(18) 0.0039(15)
C232 0.0401(16) 0.0444(17) 0.0465(18) -0.0048(14) 0.0141(14) -0.0008(13)
C10 0.054(2) 0.0452(18) 0.0366(16) -0.0035(14) 0.0137(14) -0.0032(15)
C5 0.0378(15) 0.0451(17) 0.0373(15) 0.0010(13) 0.0016(12) 0.0078(13)
C231 0.0337(16) 0.053(2) 0.059(2) -0.0048(17) 0.0073(15) 0.0037(14)
C132 0.0313(14) 0.0461(17) 0.0473(18) -0.0014(14) 0.0010(13) 0.0109(13)
C226 0.0466(19) 0.0425(18) 0.060(2) -0.0114(16) 0.0017(16) 0.0027(15)
C126 0.062(2) 0.053(2) 0.0453(19) -0.0130(16) 0.0020(17) 0.0170(18)
C213 0.060(2) 0.090(3) 0.0340(17) 0.0001(19) 0.0029(16) 0.031(2)
C112 0.057(2) 0.0421(18) 0.0494(19) 0.0102(15) 0.0149(16) 0.0135(15)
C13 0.0442(17) 0.0351(15) 0.0446(17) 0.0011(13) 0.0102(14) 0.0128(13)
C4 0.044(2) 0.081(3) 0.047(2) 0.002(2) -0.0069(16) -0.0037(19)
C116 0.061(2) 0.0403(18) 0.055(2) 0.0028(16) 0.0101(18) 0.0144(16)
C216 0.052(2) 0.063(3) 0.057(2) -0.0115(19) -0.0012(18) -0.0034(19)
C9 0.084(3) 0.068(3) 0.0370(18) 0.0007(18) 0.0222(19) -0.009(2)
C3 0.0398(19) 0.077(3) 0.065(3) -0.002(2) 0.0002(17) -0.0073(19)
C7 0.055(2) 0.089(3) 0.0346(17) 0.0085(19) -0.0072(16) 0.002(2)
C125 0.092(4) 0.072(3) 0.055(3) -0.027(2) -0.005(2) 0.021(3)
C113 0.076(3) 0.058(2) 0.056(2) 0.0172(19) 0.026(2) 0.015(2)
C16 0.055(2) 0.0439(18) 0.055(2) 0.0002(16) 0.0161(17) 0.0203(16)
C222 0.085(3) 0.044(2) 0.051(2) 0.0075(17) 0.016(2) 0.0027(19)
C114 0.059(2) 0.053(2) 0.060(2) 0.0176(19) 0.0066(19) 0.0050(18)
C225 0.064(3) 0.0359(19) 0.111(4) -0.016(2) 0.002(3) 0.0093(18)
C115 0.068(3) 0.0370(18) 0.070(3) 0.0102(18) 0.008(2) 0.0144(17)
C8 0.085(3) 0.099(4) 0.0287(17) 0.010(2) 0.0033(19) -0.002(3)
C214 0.058(3) 0.105(4) 0.046(2) -0.022(2) -0.0116(19) 0.029(3)
C215 0.055(2) 0.089(4) 0.070(3) -0.036(3) -0.008(2) 0.003(2)
C123 0.054(2) 0.054(2) 0.112(4) -0.024(3) -0.010(3) -0.0049(19)
C223 0.113(5) 0.058(3) 0.075(3) 0.026(3) 0.010(3) 0.002(3)
F2 0.125(3) 0.113(3) 0.089(2) 0.006(2) 0.016(2) -0.014(2)
C224 0.102(4) 0.040(2) 0.109(5) 0.020(3) 0.002(3) 0.013(2)
C124 0.082(4) 0.073(3) 0.091(4) -0.040(3) -0.023(3) 0.011(3)
C17 0.097(4) 0.061(3) 0.082(3) 0.005(2) 0.012(3) 0.052(3)
F5' 0.161(4) 0.167(4) 0.116(3) 0.000(3) 0.029(3) -0.031(4)
C18 0.098(4) 0.113(5) 0.095(4) 0.005(4) -0.014(3) 0.060(4)
F5 0.125(3) 0.113(3) 0.089(2) 0.006(2) 0.016(2) -0.014(2)
F6 0.125(3) 0.113(3) 0.089(2) 0.006(2) 0.016(2) -0.014(2)
F1' 0.161(4) 0.167(4) 0.116(3) 0.000(3) 0.029(3) -0.031(4)
F3' 0.161(4) 0.167(4) 0.116(3) 0.000(3) 0.029(3) -0.031(4)
F3 0.125(3) 0.113(3) 0.089(2) 0.006(2) 0.016(2) -0.014(2)
F4 0.125(3) 0.113(3) 0.089(2) 0.006(2) 0.016(2) -0.014(2)
F4' 0.161(4) 0.167(4) 0.116(3) 0.000(3) 0.029(3) -0.031(4)
F2' 0.161(4) 0.167(4) 0.116(3) 0.000(3) 0.029(3) -0.031(4)
F1 0.125(3) 0.113(3) 0.089(2) 0.006(2) 0.016(2) -0.014(2)
F6' 0.161(4) 0.167(4) 0.116(3) 0.000(3) 0.029(3) -0.031(4)

loop_
_atom_type_symbol
_atom_type_description
_atom_type_scat_dispersion_real
_atom_type_scat_dispersion_imag
_atom_type_scat_source
C C 0.0033 0.0016 'International Tables Vol C Tables 4.2.6.8 and 6.1.1.4'
H H 0.0000 0.0000 'International Tables Vol C Tables 4.2.6.8 and 6.1.1.4'
F F 0.0171 0.0103 'International Tables Vol C Tables 4.2.6.8 and 6.1.1.4'
N N 0.0061 0.0033 'International Tables Vol C Tables 4.2.6.8 and 6.1.1.4'
O O 0.0106 0.0060 'International Tables Vol C Tables 4.2.6.8 and 6.1.1.4'
P P 0.1023 0.0942 'International Tables Vol C Tables 4.2.6.8 and 6.1.1.4'
Ru Ru -1.2594 0.8363 'International Tables Vol C Tables 4.2.6.8 and 6.1.1.4'

loop_
_geom_angle_atom_site_label_1
_geom_angle_atom_site_label_2
_geom_angle_atom_site_label_3
_geom_angle
P2 Ru1 P1 96.52(3)
O1 Ru1 P2 100.23(6)
O1 Ru1 P1 91.65(7)
O1 Ru1 N3 77.93(8)
O1 Ru1 N1 89.38(9)
N3 Ru1 P2 173.88(7)
N3 Ru1 P1 89.39(7)
N2 Ru1 P2 88.84(7)
N2 Ru1 P1 99.74(8)
N2 Ru1 O1 164.59(10)
N2 Ru1 N3 91.74(9)
N2 Ru1 N1 78.26(10)
N1 Ru1 P2 89.01(7)
N1 Ru1 P1 174.11(7)
N1 Ru1 N3 85.15(10)
C121 P2 Ru1 110.56(10)
C111 P2 Ru1 121.76(11)
C111 P2 C121 101.36(16)
C131 P2 Ru1 115.83(12)
C131 P2 C121 103.82(16)
C131 P2 C111 101.22(16)
C211 P1 Ru1 119.81(12)
C211 P1 C232 98.57(16)
C221 P1 Ru1 109.67(11)
C221 P1 C211 101.47(16)
C221 P1 C232 100.79(16)
C232 P1 Ru1 123.09(12)
F2 P3 F5 87.3(4)
F2 P3 F4 91.7(5)
F2 P3 F1 173.4(5)
F5' P3 F1' 94.2(6)
F5' P3 F4' 167.6(6)
F5' P3 F2' 86.8(7)
F5 P3 F4 81.0(5)
F6 P3 F2 94.5(5)
F6 P3 F5 99.0(5)
F6 P3 F3 90.4(5)
F6 P3 F4 173.8(5)
F6 P3 F1 89.3(5)
F1' P3 F4' 94.3(6)
F1' P3 F2' 175.3(6)
F3' P3 F5' 109.8(7)
F3' P3 F1' 88.0(6)
F3' P3 F4' 79.5(6)
F3' P3 F2' 87.4(6)
F3 P3 F2 93.4(5)
F3 P3 F5 170.5(5)
F3 P3 F4 89.5(5)
F3 P3 F1 91.9(5)
F4' P3 F2' 85.4(6)
F1 P3 F5 86.7(5)
F1 P3 F4 84.4(5)
F6' P3 F5' 87.3(7)
F6' P3 F1' 92.0(6)
F6' P3 F3' 162.9(8)
F6' P3 F4' 83.4(7)
F6' P3 F2' 92.6(6)
C19 O1 Ru1 117.14(18)
C15 N3 Ru1 112.83(19)
C11 N3 Ru1 127.7(2)
C11 N3 C15 119.3(2)
C6 N2 Ru1 114.3(2)
C10 N2 Ru1 128.5(2)
C10 N2 C6 117.0(3)
C1 N1 Ru1 126.5(2)
C1 N1 C5 119.1(3)
C5 N1 Ru1 114.3(2)
C16 O4 C17 117.3(3)
N1 C1 H1 118.8
N1 C1 C2 122.4(3)
C2 C1 H1 118.8
N3 C15 C19 116.6(3)
N3 C15 C14 121.7(3)
C14 C15 C19 121.6(3)
C122 C121 P2 120.4(3)
C122 C121 C126 119.2(4)
C126 C121 P2 120.2(3)
O1 C19 C15 115.3(3)
O2 C19 O1 125.4(3)
O2 C19 C15 119.4(3)
C211 C212 H212 119.8
C211 C212 C213 120.5(4)
C213 C212 H212 119.8
N3 C11 H11 118.9
N3 C11 C12 122.3(3)
C12 C11 H11 118.9
C212 C211 P1 120.8(3)
C216 C211 P1 120.2(3)
C216 C211 C212 118.8(3)
C15 C14 H14 120.4
C15 C14 C13 119.2(3)
C13 C14 H14 120.4
C112 C111 P2 122.7(2)
C112 C111 C116 118.3(3)
C116 C111 P2 118.9(3)
C1 C2 H2 120.4
C3 C2 C1 119.2(4)
C3 C2 H2 120.4
N2 C6 C5 116.1(3)
N2 C6 C7 121.4(3)
C7 C6 C5 122.4(3)
C226 C221 P1 119.9(3)
C222 C221 P1 121.1(3)
C222 C221 C226 118.8(4)
C11 C12 H12 120.5
C13 C12 C11 118.9(3)
C13 C12 H12 120.5
P2 C131 H13A 109.8
P2 C131 H13B 109.8
H13A C131 H13B 108.2
C132 C131 P2 109.4(2)
C132 C131 H13A 109.8
C132 C131 H13B 109.8
C121 C122 H122 120.4
C121 C122 C123 119.2(5)
C123 C122 H122 120.4
P1 C232 H23A 108.1
P1 C232 H23B 108.1
H23A C232 H23B 107.3
C231 C232 P1 116.9(3)
C231 C232 H23A 108.1
C231 C232 H23B 108.1
N2 C10 H10 118.3
N2 C10 C9 123.5(4)
C9 C10 H10 118.3
N1 C5 C6 114.9(3)
N1 C5 C4 120.6(3)
C4 C5 C6 124.4(3)
C232 C231 H23C 108.4
C232 C231 H23D 108.4
H23C C231 H23D 107.5
C132 C231 C232 115.3(3)
C132 C231 H23C 108.4
C132 C231 H23D 108.4
C131 C132 H13C 108.6
C131 C132 H13D 108.6
C231 C132 C131 114.7(3)
C231 C132 H13C 108.6
C231 C132 H13D 108.6
H13C C132 H13D 107.6
C221 C226 H226 120.3
C225 C226 C221 119.4(4)
C225 C226 H226 120.3
C121 C126 H126 119.8
C125 C126 C121 120.3(5)
C125 C126 H126 119.8
C212 C213 H213 119.9
C214 C213 C212 120.3(5)
C214 C213 H213 119.9
C111 C112 H112 119.8
C111 C112 C113 120.4(4)
C113 C112 H112 119.8
C14 C13 C16 119.0(3)
C12 C13 C14 118.6(3)
C12 C13 C16 122.5(3)
C5 C4 H4 120.2
C3 C4 C5 119.7(4)
C3 C4 H4 120.2
C111 C116 H116 119.8
C115 C116 C111 120.4(4)
C115 C116 H116 119.8
C211 C216 H216 119.9
C211 C216 C215 120.2(5)
C215 C216 H216 119.9
C10 C9 H9 120.3
C8 C9 C10 119.5(4)
C8 C9 H9 120.3
C2 C3 C4 119.0(4)
C2 C3 H3 120.5
C4 C3 H3 120.5
C6 C7 H7 120.1
C6 C7 C8 119.9(4)
C8 C7 H7 120.1
C126 C125 H125 119.9
C124 C125 C126 120.3(5)
C124 C125 H125 119.9
C112 C113 H113 119.7
C114 C113 C112 120.5(4)
C114 C113 H113 119.7
O4 C16 C13 111.7(3)
O3 C16 O4 125.3(3)
O3 C16 C13 123.0(4)
C221 C222 H222 119.7
C221 C222 C223 120.7(5)
C223 C222 H222 119.7
C113 C114 H114 120.0
C115 C114 C113 120.0(4)
C115 C114 H114 120.0
C226 C225 H225 119.3
C224 C225 C226 121.5(5)
C224 C225 H225 119.3
C116 C115 H115 119.9
C114 C115 C116 120.3(4)
C114 C115 H115 119.9
C9 C8 C7 118.7(4)
C9 C8 H8 120.7
C7 C8 H8 120.7
C213 C214 H214 119.9
C213 C214 C215 120.2(4)
C215 C214 H214 119.9
C216 C215 H215 120.0
C214 C215 C216 120.0(5)
C214 C215 H215 120.0
C122 C123 H123 119.4
C124 C123 C122 121.2(5)
C124 C123 H123 119.4
C222 C223 H223 119.9
C224 C223 C222 120.1(5)
C224 C223 H223 119.9
C225 C224 H224 120.2
C223 C224 C225 119.6(4)
C223 C224 H224 120.2
C125 C124 H124 120.1
C123 C124 C125 119.8(5)
C123 C124 H124 120.1
O4 C17 H17A 110.3
O4 C17 H17B 110.3
O4 C17 C18 107.2(4)
H17A C17 H17B 108.5
C18 C17 H17A 110.3
C18 C17 H17B 110.3
C17 C18 H18A 109.5
C17 C18 H18B 109.5
C17 C18 H18C 109.5
H18A C18 H18B 109.5
H18A C18 H18C 109.5
H18B C18 H18C 109.5

loop_
_geom_bond_atom_site_label_1
_geom_bond_atom_site_label_2
_geom_bond_distance
Ru1 P2 2.3175(8)
Ru1 P1 2.3587(9)
Ru1 O1 2.094(2)
Ru1 N3 2.127(2)
Ru1 N2 2.069(2)
Ru1 N1 2.096(3)
P2 C121 1.829(3)
P2 C111 1.825(3)
P2 C131 1.815(3)
P1 C211 1.839(3)
P1 C221 1.830(3)
P1 C232 1.851(3)
P3 F2 1.560(10)
P3 F5' 1.576(14)
P3 F5 1.609(9)
P3 F6 1.538(9)
P3 F1' 1.593(11)
P3 F3' 1.575(10)
P3 F3 1.545(8)
P3 F4 1.655(10)
P3 F4' 1.614(12)
P3 F2' 1.621(13)
P3 F1 1.597(9)
P3 F6' 1.454(12)
O1 C19 1.285(4)
N3 C15 1.346(3)
N3 C11 1.321(4)
N2 C6 1.354(4)
N2 C10 1.341(4)
O2 C19 1.217(4)
N1 C1 1.332(4)
N1 C5 1.350(4)
O4 C16 1.308(5)
O4 C17 1.449(5)
C1 H1 0.9300
C1 C2 1.369(5)
C15 C19 1.502(4)
C15 C14 1.374(4)
C121 C122 1.385(6)
C121 C126 1.386(5)
O3 C16 1.195(5)
C212 H212 0.9300
C212 C211 1.387(5)
C212 C213 1.390(5)
C11 H11 0.9300
C11 C12 1.385(4)
C211 C216 1.382(6)
C14 H14 0.9300
C14 C13 1.389(5)
C111 C112 1.380(5)
C111 C116 1.397(5)
C2 H2 0.9300
C2 C3 1.369(6)
C6 C5 1.464(5)
C6 C7 1.376(5)
C221 C226 1.392(5)
C221 C222 1.384(5)
C12 H12 0.9300
C12 C13 1.382(5)
C131 H13A 0.9700
C131 H13B 0.9700
C131 C132 1.548(5)
C122 H122 0.9300
C122 C123 1.390(6)
C232 H23A 0.9700
C232 H23B 0.9700
C232 C231 1.521(5)
C10 H10 0.9300
C10 C9 1.370(5)
C5 C4 1.384(5)
C231 H23C 0.9700
C231 H23D 0.9700
C231 C132 1.514(5)
C132 H13C 0.9700
C132 H13D 0.9700
C226 H226 0.9300
C226 C225 1.385(6)
C126 H126 0.9300
C126 C125 1.384(6)
C213 H213 0.9300
C213 C214 1.354(8)
C112 H112 0.9300
C112 C113 1.385(5)
C13 C16 1.486(4)
C4 H4 0.9300
C4 C3 1.372(6)
C116 H116 0.9300
C116 C115 1.386(5)
C216 H216 0.9300
C216 C215 1.393(6)
C9 H9 0.9300
C9 C8 1.342(7)
C3 H3 0.9300
C7 H7 0.9300
C7 C8 1.383(7)
C125 H125 0.9300
C125 C124 1.364(9)
C113 H113 0.9300
C113 C114 1.370(6)
C222 H222 0.9300
C222 C223 1.393(6)
C114 H114 0.9300
C114 C115 1.359(6)
C225 H225 0.9300
C225 C224 1.369(8)
C115 H115 0.9300
C8 H8 0.9300
C214 H214 0.9300
C214 C215 1.379(8)
C215 H215 0.9300
C123 H123 0.9300
C123 C124 1.362(9)
C223 H223 0.9300
C223 C224 1.363(8)
C224 H224 0.9300
C124 H124 0.9300
C17 H17A 0.9700
C17 H17B 0.9700
C17 C18 1.451(8)
C18 H18A 0.9600
C18 H18B 0.9600
C18 H18C 0.9600
